data_4325340
loop_
_publ_author_name
'Tian-Fu Liu'
'Wenjuan Zhang'
'Wen-Hua Sun'
'Rong Cao'

_publ_section_title
;
 Conjugated Ligands Modulated Sandwich Structures and Luminescence
 Properties of Lanthanide Metal-Organic Frameworks
;
_journal_name_full 'Inorganic Chemistry'
_journal_page_first 5242
_journal_page_last 5248
_journal_paper_doi 10.1021/ic200579j
_journal_volume 50
_journal_year 2011
_chemical_formula_sum 'C38 H16 Cu0 Eu4 N6 O41'
_chemical_formula_weight 1820.41
_chemical_name_systematic
; 
 ? 
;
_space_group_IT_number 15
_symmetry_cell_setting monoclinic
_symmetry_space_group_name_Hall '-C 2yc'
_symmetry_space_group_name_H-M 'C 1 2/c 1'
_atom_sites_solution_hydrogens geom
_atom_sites_solution_primary direct
_atom_sites_solution_secondary difmap
_audit_creation_method SHELXL-97
_cell_angle_alpha 90.00
_cell_angle_beta 116.174(6)
_cell_angle_gamma 90.00
_cell_formula_units_Z 4
_cell_length_a 33.805(6)
_cell_length_b 8.8706(8)
_cell_length_c 19.596(3)
_cell_measurement_reflns_used 5355
_cell_measurement_temperature 298(2)
_cell_measurement_theta_max 27.4828
_cell_measurement_theta_min 2.1248
_cell_volume 5273.7(14)
_computing_cell_refinement 'CrystalClear (Rigaku Inc., 2007)'
_computing_data_collection 'CrystalClear (Rigaku Inc., 2007)'
_computing_data_reduction 'CrystalClear (Rigaku Inc., 2007)'
_computing_structure_refinement 'SHELXL-97 (Sheldrick, 1997)'
_computing_structure_solution 'SHELXS-97 (Sheldrick, 1990)'
_diffrn_ambient_temperature 298(2)
_diffrn_detector_area_resol_mean 13.6612
_diffrn_measured_fraction_theta_full 0.991
_diffrn_measured_fraction_theta_max 0.991
_diffrn_measurement_device_type
;
Mercury2 (2x2 bin mode)
;
_diffrn_measurement_method CCD_Profile_fitting
_diffrn_radiation_monochromator graphite
_diffrn_radiation_source 'fine-focus sealed tube'
_diffrn_radiation_type MoK\a
_diffrn_radiation_wavelength 0.71073
_diffrn_reflns_av_R_equivalents 0.0427
_diffrn_reflns_av_sigmaI/netI 0.0455
_diffrn_reflns_limit_h_max 43
_diffrn_reflns_limit_h_min -43
_diffrn_reflns_limit_k_max 10
_diffrn_reflns_limit_k_min -11
_diffrn_reflns_limit_l_max 25
_diffrn_reflns_limit_l_min -25
_diffrn_reflns_number 19246
_diffrn_reflns_theta_full 27.49
_diffrn_reflns_theta_max 27.49
_diffrn_reflns_theta_min 2.32
_diffrn_standards_decay_% none
_diffrn_standards_interval_count none
_diffrn_standards_interval_time none
_diffrn_standards_number none
_exptl_absorpt_coefficient_mu 4.816
_exptl_absorpt_correction_T_max 0.38
_exptl_absorpt_correction_T_min 0.37
_exptl_absorpt_correction_type multi-scan
_exptl_absorpt_process_details crystalclear
_exptl_crystal_colour Colorless
_exptl_crystal_density_diffrn 2.293
_exptl_crystal_description Prism
_exptl_crystal_F_000 3464
_exptl_crystal_size_max 0.2000
_exptl_crystal_size_mid 0.2000
_exptl_crystal_size_min 0.2000
_refine_diff_density_max 2.097
_refine_diff_density_min -0.880
_refine_diff_density_rms 0.219
_refine_ls_extinction_method none
_refine_ls_goodness_of_fit_ref 1.109
_refine_ls_hydrogen_treatment constr
_refine_ls_matrix_type full
_refine_ls_number_parameters 422
_refine_ls_number_reflns 5993
_refine_ls_number_restraints 12
_refine_ls_restrained_S_all 1.112
_refine_ls_R_factor_all 0.0614
_refine_ls_R_factor_gt 0.0346
_refine_ls_shift/su_max 0.000
_refine_ls_shift/su_mean 0.000
_refine_ls_structure_factor_coef Fsqd
_refine_ls_weighting_details 'calc w=1/[\s^2^(Fo^2^)+(0.0544P)^2^+10.4010P] where P=(Fo^2^+2Fc^2^)/3'
_refine_ls_weighting_scheme calc
_refine_ls_wR_factor_gt 0.0864
_refine_ls_wR_factor_ref 0.1118
_reflns_number_gt 4100
_reflns_number_total 5993
_reflns_threshold_expression >2sigma(I)
_cod_data_source_file ic200579j_si_002_3.cif
_cod_data_source_block 4
_cod_original_cell_volume 5273.7(13)
_cod_database_code 4325340

loop_
_symmetry_equiv_pos_as_xyz
'x, y, z'
'-x, y, -z+1/2'
'x+1/2, y+1/2, z'
'-x+1/2, y+1/2, -z+1/2'
'-x, -y, -z'
'x, -y, z-1/2'
'-x+1/2, -y+1/2, -z'
'x+1/2, -y+1/2, z-1/2'

loop_
_atom_site_label
_atom_site_type_symbol
_atom_site_fract_x
_atom_site_fract_y
_atom_site_fract_z
_atom_site_U_iso_or_equiv
_atom_site_adp_type
_atom_site_occupancy
_atom_site_symmetry_multiplicity
_atom_site_calc_flag
_atom_site_refinement_flags
Eu1 Eu 0.077087(10) 0.63093(4) 0.160817(17) 0.01720(10) Uani 1 1 d .
O1 O 0.11155(14) 0.3301(6) 0.0611(3) 0.0291(12) Uani 1 1 d .
N1 N 0.26866(17) 0.0485(7) 0.0362(3) 0.0264(13) Uani 1 1 d .
H1 H 0.2959 0.0786 0.0638 0.032 Uiso 1 1 calc R
C1 C 0.1422(2) 0.3889(8) 0.1196(3) 0.0206(14) Uani 1 1 d .
O2 O 0.13652(16) 0.4766(6) 0.1651(3) 0.0319(12) Uani 1 1 d .
N2 N 0.19587(17) 0.0260(7) -0.0045(3) 0.0240(13) Uani 1 1 d .
C2 C 0.18839(19) 0.3473(7) 0.1364(4) 0.0200(14) Uani 1 1 d .
Eu3 Eu 0.121522(10) 0.86918(4) 0.484106(17) 0.01816(10) Uani 1 1 d .
O3 O 0.14992(13) 0.7149(6) 0.4105(3) 0.0255(11) Uani 1 1 d .
N3 N 0.19207(17) 0.2486(6) 0.0878(3) 0.0197(12) Uani 1 1 d .
C3 C 0.22479(18) 0.4036(8) 0.1976(4) 0.0238(15) Uani 1 1 d .
H3 H 0.2212 0.4739 0.2310 0.029 Uiso 1 1 calc R
O4 O 0.13049(14) 0.6303(5) 0.2935(3) 0.0239(10) Uani 1 1 d .
C4 C 0.2660(2) 0.3578(9) 0.2100(4) 0.0310(17) Uani 1 1 d .
H4 H 0.2914 0.3978 0.2511 0.037 Uiso 1 1 calc R
O5 O 0.06660(15) 0.8372(6) 0.2384(3) 0.0293(12) Uani 1 1 d .
C5 C 0.2701(2) 0.2522(10) 0.1615(4) 0.0344(18) Uani 1 1 d .
H5 H 0.2984 0.2156 0.1704 0.041 Uiso 1 1 calc R
O6 O 0.09087(17) 0.9451(6) 0.3519(3) 0.0310(12) Uani 1 1 d .
C6 C 0.2329(2) 0.2003(8) 0.1002(4) 0.0252(15) Uani 1 1 d .
O7 O 0.02196(15) 0.8117(6) 0.0753(3) 0.0275(11) Uani 1 1 d .
C7 C 0.2329(2) 0.0920(8) 0.0449(4) 0.0259(16) Uani 1 1 d .
O8 O 0.00315(16) 0.5998(6) 0.1540(3) 0.0303(12) Uani 1 1 d .
C8 C 0.2548(2) -0.0515(8) -0.0238(4) 0.0269(16) Uani 1 1 d .
O9 O -0.06703(15) 0.6740(6) 0.0981(3) 0.0280(11) Uani 1 1 d .
C9 C 0.2759(3) -0.1334(9) -0.0574(4) 0.0369(19) Uani 1 1 d .
H9 H 0.3070 -0.1277 -0.0388 0.044 Uiso 1 1 calc R
O10 O -0.04574(17) 0.9031(6) 0.0316(3) 0.0326(12) Uani 1 1 d .
C10 C 0.2512(3) -0.2239(10) -0.1184(5) 0.040(2) Uani 1 1 d .
H10 H 0.2654 -0.2798 -0.1425 0.048 Uiso 1 1 calc R
O11 O 0.14008(16) 1.0218(6) 0.1085(3) 0.0310(12) Uani 1 1 d .
C11 C 0.2065(3) -0.2347(10) -0.1450(5) 0.043(2) Uani 1 1 d .
H11 H 0.1906 -0.3000 -0.1867 0.051 Uiso 1 1 calc R
O12 O 0.10615(16) 0.8586(5) -0.0199(3) 0.0269(11) Uani 1 1 d .
C12 C 0.1832(2) -0.1538(9) -0.1135(4) 0.0344(19) Uani 1 1 d .
H12 H 0.1522 -0.1616 -0.1325 0.041 Uiso 1 1 d R
O13 O 0.08633(17) 0.6802(6) 0.0405(3) 0.0301(12) Uani 1 1 d .
C13 C 0.2078(2) -0.0623(8) -0.0510(4) 0.0287(16) Uani 1 1 d .
O14 O 0.12615(15) 0.8338(5) 0.1707(2) 0.0261(11) Uani 1 1 d .
C14 C 0.1267(2) 0.7189(8) 0.3398(4) 0.0227(15) Uani 1 1 d .
O15 O 0.03720(14) 0.4360(6) 0.0618(3) 0.0261(11) Uani 1 1 d .
C15 C 0.0922(2) 0.8447(8) 0.3083(4) 0.0252(15) Uani 1 1 d .
O16 O 0.07194(17) 0.3963(6) 0.2297(3) 0.0411(14) Uani 1 1 d .
C16 C -0.0268(2) 0.6858(8) 0.1116(4) 0.0241(15) Uani 1 1 d .
C17 C -0.0158(2) 0.8103(8) 0.0699(3) 0.0208(14) Uani 1 1 d .
C18 C 0.10443(19) 0.8010(8) 0.0382(3) 0.0192(14) Uani 1 1 d .
C19 C 0.1251(2) 0.8921(8) 0.1124(4) 0.0239(15) Uani 1 1 d .
O1W O 0.0000 0.4079(10) 0.2500 0.046(2) Uani 1 2 d S
O2W O 0.0818(3) 0.1255(8) 0.1776(5) 0.089(3) Uani 1 1 d .
O3W O -0.0001(2) 0.1730(11) 0.4229(5) 0.110(4) Uani 1 1 d .
O4W O 0.0793(5) 0.3715(12) 0.3671(7) 0.057(4) Uani 0.612(19) 1 d PU
O5W O 0.0050(5) 0.094(3) 0.2872(11) 0.131(8) Uani 0.523(16) 1 d PU
O4W' O 0.1119(6) 0.4004(18) 0.3939(9) 0.038(5) Uani 0.388(19) 1 d PU
O5W' O 0.0215(7) 0.205(4) 0.3476(15) 0.184(11) Uani 0.477(16) 1 d PU

loop_
_atom_site_aniso_label
_atom_site_aniso_U_11
_atom_site_aniso_U_22
_atom_site_aniso_U_33
_atom_site_aniso_U_23
_atom_site_aniso_U_13
_atom_site_aniso_U_12
Eu1 0.01617(16) 0.01831(19) 0.01626(17) -0.00069(12) 0.00637(13) -0.00025(12)
O1 0.011(2) 0.042(3) 0.033(3) -0.009(2) 0.008(2) 0.005(2)
N1 0.011(2) 0.028(4) 0.044(4) 0.000(3) 0.017(3) 0.005(2)
C1 0.023(3) 0.025(4) 0.015(3) 0.002(3) 0.010(3) 0.002(3)
O2 0.032(3) 0.038(3) 0.021(3) -0.004(2) 0.007(2) 0.010(2)
N2 0.020(3) 0.026(3) 0.029(3) 0.000(2) 0.014(3) 0.004(2)
C2 0.010(3) 0.023(4) 0.027(3) 0.003(3) 0.009(3) 0.002(2)
Eu3 0.01679(17) 0.0208(2) 0.01724(18) -0.00273(13) 0.00781(13) -0.00123(13)
O3 0.014(2) 0.037(3) 0.022(3) -0.003(2) 0.005(2) 0.004(2)
N3 0.025(3) 0.017(3) 0.015(3) 0.005(2) 0.007(2) 0.005(2)
C3 0.004(3) 0.041(4) 0.026(4) -0.006(3) 0.007(3) -0.002(3)
O4 0.023(2) 0.026(3) 0.025(2) -0.002(2) 0.013(2) 0.002(2)
C4 0.020(3) 0.049(5) 0.017(3) -0.006(3) 0.001(3) -0.005(3)
O5 0.020(2) 0.040(3) 0.024(3) -0.006(2) 0.007(2) 0.008(2)
C5 0.030(4) 0.042(5) 0.029(4) 0.000(3) 0.012(3) 0.002(3)
O6 0.043(3) 0.025(3) 0.025(3) -0.004(2) 0.014(2) 0.004(2)
C6 0.032(4) 0.022(4) 0.025(4) 0.003(3) 0.015(3) 0.002(3)
O7 0.026(3) 0.031(3) 0.023(2) 0.007(2) 0.009(2) 0.001(2)
C7 0.019(3) 0.026(4) 0.035(4) 0.007(3) 0.014(3) 0.006(3)
O8 0.027(3) 0.030(3) 0.033(3) 0.012(2) 0.012(2) 0.005(2)
C8 0.032(4) 0.024(4) 0.030(4) 0.005(3) 0.018(3) 0.002(3)
O9 0.025(2) 0.027(3) 0.030(3) 0.006(2) 0.011(2) 0.000(2)
C9 0.051(5) 0.033(5) 0.036(4) 0.009(4) 0.028(4) 0.013(4)
O10 0.035(3) 0.026(3) 0.041(3) 0.015(2) 0.021(2) 0.006(2)
C10 0.034(4) 0.050(6) 0.048(5) -0.002(4) 0.029(4) 0.012(4)
O11 0.041(3) 0.024(3) 0.024(3) 0.002(2) 0.010(2) -0.014(2)
C11 0.054(5) 0.043(5) 0.033(5) -0.005(4) 0.020(4) 0.011(4)
O12 0.039(3) 0.026(3) 0.017(2) 0.0022(19) 0.014(2) -0.002(2)
C12 0.020(3) 0.052(6) 0.027(4) -0.002(3) 0.007(3) 0.002(3)
O13 0.045(3) 0.024(3) 0.025(3) -0.005(2) 0.020(2) -0.008(2)
C13 0.042(4) 0.019(4) 0.022(4) 0.005(3) 0.011(3) 0.007(3)
O14 0.026(2) 0.033(3) 0.016(2) 0.002(2) 0.006(2) -0.010(2)
C14 0.019(3) 0.026(4) 0.023(4) -0.003(3) 0.009(3) -0.006(3)
O15 0.017(2) 0.030(3) 0.026(3) -0.006(2) 0.004(2) -0.003(2)
C15 0.034(4) 0.022(4) 0.023(4) -0.005(3) 0.016(3) -0.004(3)
O16 0.034(3) 0.032(3) 0.047(3) 0.011(3) 0.009(3) -0.001(2)
C16 0.024(3) 0.019(4) 0.029(4) -0.002(3) 0.012(3) 0.002(3)
C17 0.021(3) 0.023(4) 0.016(3) -0.001(3) 0.007(3) 0.002(3)
C18 0.011(3) 0.027(4) 0.016(3) -0.002(3) 0.002(2) 0.003(3)
C19 0.022(3) 0.030(4) 0.015(3) 0.001(3) 0.003(3) -0.001(3)
O1W 0.013(3) 0.061(6) 0.071(6) 0.000 0.023(4) 0.000
O2W 0.174(9) 0.034(4) 0.113(7) 0.016(4) 0.112(7) 0.018(5)
O3W 0.067(5) 0.140(8) 0.084(6) -0.081(6) -0.001(4) 0.054(5)
O4W 0.081(10) 0.047(7) 0.056(7) 0.016(5) 0.044(7) 0.016(7)
O5W 0.025(8) 0.23(2) 0.120(15) 0.005(12) 0.013(10) 0.006(11)
O4W' 0.048(10) 0.039(9) 0.032(8) 0.008(6) 0.021(7) 0.012(8)
O5W' 0.073(12) 0.23(2) 0.127(16) 0.061(15) -0.067(11) -0.033(13)

loop_
_atom_type_symbol
_atom_type_description
_atom_type_scat_dispersion_real
_atom_type_scat_dispersion_imag
_atom_type_scat_source
C C 0.0033 0.0016 'International Tables Vol C Tables 4.2.6.8 and 6.1.1.4'
H H 0.0000 0.0000 'International Tables Vol C Tables 4.2.6.8 and 6.1.1.4'
Eu Eu -0.1578 3.6682 'International Tables Vol C Tables 4.2.6.8 and 6.1.1.4'
N N 0.0061 0.0033 'International Tables Vol C Tables 4.2.6.8 and 6.1.1.4'
O O 0.0106 0.0060 'International Tables Vol C Tables 4.2.6.8 and 6.1.1.4'
Cu Cu 0.3201 1.2651 'International Tables Vol C Tables 4.2.6.8 and 6.1.1.4'

loop_
_geom_angle_atom_site_label_1
_geom_angle_atom_site_label_2
_geom_angle_atom_site_label_3
_geom_angle
_geom_angle_site_symmetry_1
_geom_angle_site_symmetry_3
O14 Eu1 O2 83.49(18) . .
O14 Eu1 O4 75.76(15) . .
O2 Eu1 O4 75.26(15) . .
O14 Eu1 O8 137.69(17) . .
O2 Eu1 O8 138.79(18) . .
O4 Eu1 O8 108.43(15) . .
O14 Eu1 O7 81.68(16) . .
O2 Eu1 O7 139.73(16) . .
O4 Eu1 O7 135.35(16) . .
O8 Eu1 O7 65.89(15) . .
O14 Eu1 O15 134.28(16) . .
O2 Eu1 O15 77.86(16) . .
O4 Eu1 O15 136.17(16) . .
O8 Eu1 O15 72.12(16) . .
O7 Eu1 O15 86.29(16) . .
O14 Eu1 O5 71.37(17) . .
O2 Eu1 O5 137.39(15) . .
O4 Eu1 O5 65.67(15) . .
O8 Eu1 O5 72.68(16) . .
O7 Eu1 O5 70.79(16) . .
O15 Eu1 O5 143.51(15) . .
O14 Eu1 O16 141.57(16) . .
O2 Eu1 O16 76.44(18) . .
O4 Eu1 O16 67.64(17) . .
O8 Eu1 O16 68.22(16) . .
O7 Eu1 O16 133.47(17) . .
O15 Eu1 O16 72.83(17) . .
O5 Eu1 O16 102.47(18) . .
O14 Eu1 O13 65.35(15) . .
O2 Eu1 O13 71.82(16) . .
O4 Eu1 O13 130.94(15) . .
O8 Eu1 O13 120.35(16) . .
O7 Eu1 O13 67.95(16) . .
O15 Eu1 O13 69.23(16) . .
O5 Eu1 O13 123.01(16) . .
O16 Eu1 O13 134.45(18) . .
O14 Eu1 C19 19.57(15) . .
O2 Eu1 C19 84.11(18) . .
O4 Eu1 C19 94.86(16) . .
O8 Eu1 C19 134.48(17) . .
O7 Eu1 C19 70.02(16) . .
O15 Eu1 C19 116.11(16) . .
O5 Eu1 C19 82.95(17) . .
O16 Eu1 C19 156.47(16) . .
O13 Eu1 C19 46.93(16) . .
O14 Eu1 C16 122.12(17) . .
O2 Eu1 C16 151.11(18) . .
O4 Eu1 C16 121.04(16) . .
O8 Eu1 C16 19.78(17) . .
O7 Eu1 C16 46.11(17) . .
O15 Eu1 C16 74.37(16) . .
O5 Eu1 C16 69.26(16) . .
O16 Eu1 C16 87.80(18) . .
O13 Eu1 C16 104.95(17) . .
C19 Eu1 C16 115.29(17) . .
O14 Eu1 C14 73.91(16) . .
O2 Eu1 C14 94.21(16) . .
O4 Eu1 C14 19.30(16) . .
O8 Eu1 C14 96.58(16) . .
O7 Eu1 C14 116.94(17) . .
O15 Eu1 C14 148.08(17) . .
O5 Eu1 C14 46.51(16) . .
O16 Eu1 C14 75.26(18) . .
O13 Eu1 C14 137.93(16) . .
C19 Eu1 C14 93.34(16) . .
C16 Eu1 C14 105.15(17) . .
C1 O1 Eu3 125.1(4) . 6_565
C7 N1 C8 107.7(6) . .
C7 N1 H1 126.1 . .
C8 N1 H1 126.1 . .
O2 C1 O1 125.1(6) . .
O2 C1 C2 117.9(6) . .
O1 C1 C2 117.0(6) . .
C1 O2 Eu1 135.5(4) . .
C7 N2 C13 105.8(6) . .
C7 N2 Eu3 118.0(4) . 6_565
C13 N2 Eu3 134.1(4) . 6_565
N3 C2 C3 121.9(6) . .
N3 C2 C1 114.9(5) . .
C3 C2 C1 123.2(6) . .
O6 Eu3 O11 139.49(16) . 6_576
O6 Eu3 O1 138.71(17) . 6_566
O11 Eu3 O1 73.37(17) 6_576 6_566
O6 Eu3 O10 84.35(17) . 2
O11 Eu3 O10 82.60(16) 6_576 2
O1 Eu3 O10 75.29(16) 6_566 2
O6 Eu3 O12 73.08(16) . 6_576
O11 Eu3 O12 66.41(15) 6_576 6_576
O1 Eu3 O12 130.12(16) 6_566 6_576
O10 Eu3 O12 71.52(17) 2 6_576
O6 Eu3 O3 67.82(16) . .
O11 Eu3 O3 144.15(15) 6_576 .
O1 Eu3 O3 98.90(17) 6_566 .
O10 Eu3 O3 130.25(15) 2 .
O12 Eu3 O3 130.97(16) 6_576 .
O6 Eu3 O9 70.17(17) . 2
O11 Eu3 O9 134.85(17) 6_576 2
O1 Eu3 O9 68.70(16) 6_566 2
O10 Eu3 O9 64.99(16) 2 2
O12 Eu3 O9 124.61(16) 6_576 2
O3 Eu3 O9 66.99(15) . 2
O6 Eu3 N3 140.04(16) . 6_566
O11 Eu3 N3 68.36(16) 6_576 6_566
O1 Eu3 N3 63.33(15) 6_566 6_566
O10 Eu3 N3 134.38(17) 2 6_566
O12 Eu3 N3 122.11(16) 6_576 6_566
O3 Eu3 N3 76.85(15) . 6_566
O9 Eu3 N3 112.73(16) 2 6_566
O6 Eu3 N2 86.19(17) . 6_566
O11 Eu3 N2 87.67(18) 6_576 6_566
O1 Eu3 N2 126.76(16) 6_566 6_566
O10 Eu3 N2 151.94(18) 2 6_566
O12 Eu3 N2 80.46(18) 6_576 6_566
O3 Eu3 N2 68.76(17) . 6_566
O9 Eu3 N2 135.01(17) 2 6_566
N3 Eu3 N2 63.43(17) 6_566 6_566
O6 Eu3 C15 21.28(17) . .
O11 Eu3 C15 160.46(17) 6_576 .
O1 Eu3 C15 124.34(17) 6_566 .
O10 Eu3 C15 93.63(18) 2 .
O12 Eu3 C15 94.18(17) 6_576 .
O3 Eu3 C15 48.52(17) . .
O9 Eu3 C15 57.63(17) 2 .
N3 Eu3 C15 124.82(18) 6_566 .
N2 Eu3 C15 86.82(18) 6_566 .
O6 Eu3 C14 48.34(17) . .
O11 Eu3 C14 163.77(16) 6_576 .
O1 Eu3 C14 108.71(18) 6_566 .
O10 Eu3 C14 113.60(16) 2 .
O12 Eu3 C14 118.24(17) 6_576 .
O3 Eu3 C14 20.91(15) . .
O9 Eu3 C14 57.28(16) 2 .
N3 Eu3 C14 97.76(17) 6_566 .
N2 Eu3 C14 78.26(17) 6_566 .
C15 Eu3 C14 27.97(17) . .
O6 Eu3 C19 119.91(17) . 6_576
O11 Eu3 C19 20.04(16) 6_576 6_576
O1 Eu3 C19 87.83(18) 6_566 6_576
O10 Eu3 C19 72.45(16) 2 6_576
O12 Eu3 C19 47.22(16) 6_576 6_576
O3 Eu3 C19 157.26(16) . 6_576
O9 Eu3 C19 135.13(16) 2 6_576
N3 Eu3 C19 87.07(16) 6_566 6_576
N2 Eu3 C19 89.77(17) 6_566 6_576
C15 Eu3 C19 141.18(18) . 6_576
C14 Eu3 C19 163.24(18) . 6_576
C14 O3 Eu3 114.5(4) . .
C2 N3 C6 118.9(6) . .
C2 N3 Eu3 118.8(4) . 6_565
C6 N3 Eu3 121.8(4) . 6_565
C4 C3 C2 119.7(6) . .
C4 C3 H3 120.1 . .
C2 C3 H3 120.1 . .
C14 O4 Eu1 120.8(4) . .
C3 C4 C5 118.8(6) . .
C3 C4 H4 120.6 . .
C5 C4 H4 120.6 . .
C15 O5 Eu1 119.1(4) . .
C6 C5 C4 119.6(7) . .
C6 C5 H5 120.2 . .
C4 C5 H5 120.2 . .
C15 O6 Eu3 113.9(5) . .
N3 C6 C5 121.0(7) . .
N3 C6 C7 114.2(6) . .
C5 C6 C7 124.8(6) . .
C17 O7 Eu1 119.6(4) . .
N2 C7 N1 112.9(6) . .
N2 C7 C6 121.6(6) . .
N1 C7 C6 125.5(6) . .
C16 O8 Eu1 118.4(4) . .
C9 C8 N1 134.0(7) . .
C9 C8 C13 120.6(7) . .
N1 C8 C13 105.4(6) . .
C16 O9 Eu3 119.3(4) . 2
C8 C9 C10 118.7(8) . .
C8 C9 H9 120.7 . .
C10 C9 H9 120.7 . .
C17 O10 Eu3 120.8(4) . 2
C11 C10 C9 121.2(7) . .
C11 C10 H10 119.4 . .
C9 C10 H10 119.4 . .
C19 O11 Eu3 119.0(4) . 6_575
C10 C11 C12 122.6(8) . .
C10 C11 H11 118.7 . .
C12 C11 H11 118.7 . .
C18 O12 Eu3 117.2(4) . 6_575
C11 C12 C13 117.0(7) . .
C11 C12 H12 122.1 . .
C13 C12 H12 120.9 . .
C18 O13 Eu1 116.4(4) . .
N2 C13 C12 132.0(7) . .
N2 C13 C8 108.1(6) . .
C12 C13 C8 119.8(7) . .
C19 O14 Eu1 120.1(4) . .
O4 C14 O3 124.7(7) . .
O4 C14 C15 117.9(6) . .
O3 C14 C15 117.3(6) . .
O4 C14 Eu3 165.3(5) . .
O3 C14 Eu3 44.6(3) . .
C15 C14 Eu3 74.0(4) . .
O4 C14 Eu1 39.9(3) . .
O3 C14 Eu1 163.5(5) . .
C15 C14 Eu1 78.5(4) . .
Eu3 C14 Eu1 148.3(2) . .
O6 C15 O5 124.5(7) . .
O6 C15 C14 119.6(6) . .
O5 C15 C14 115.8(6) . .
O6 C15 Eu3 44.8(3) . .
O5 C15 Eu3 158.3(5) . .
C14 C15 Eu3 78.1(4) . .
O8 C16 O9 124.7(7) . .
O8 C16 C17 118.9(6) . .
O9 C16 C17 116.3(6) . .
O8 C16 Eu1 41.8(3) . .
O9 C16 Eu1 165.8(5) . .
C17 C16 Eu1 77.1(4) . .
O7 C17 O10 124.9(6) . .
O7 C17 C16 116.9(6) . .
O10 C17 C16 118.1(6) . .
O7 C17 Eu1 41.2(3) . .
O10 C17 Eu1 165.7(5) . .
C16 C17 Eu1 75.9(4) . .
O13 C18 O12 126.6(6) . .
O13 C18 C19 116.3(6) . .
O12 C18 C19 117.0(6) . .
O13 C18 Eu3 161.5(4) . 6_575
O12 C18 Eu3 42.4(3) . 6_575
C19 C18 Eu3 76.3(4) . 6_575
O14 C19 O11 125.6(6) . .
O14 C19 C18 118.0(6) . .
O11 C19 C18 116.5(6) . .
O14 C19 Eu1 40.3(3) . .
O11 C19 Eu1 159.8(5) . .
C18 C19 Eu1 79.7(4) . .
O14 C19 Eu3 164.0(5) . 6_575
O11 C19 Eu3 40.9(3) . 6_575
C18 C19 Eu3 76.4(4) . 6_575
Eu1 C19 Eu3 148.2(2) . 6_575
O5W O5W O5W' 135.0(15) 2 .

loop_
_geom_bond_atom_site_label_1
_geom_bond_atom_site_label_2
_geom_bond_distance
_geom_bond_site_symmetry_2
Eu1 O14 2.396(5) .
Eu1 O2 2.402(5) .
Eu1 O4 2.425(4) .
Eu1 O8 2.459(5) .
Eu1 O7 2.469(5) .
Eu1 O15 2.503(5) .
Eu1 O5 2.503(5) .
Eu1 O16 2.528(5) .
Eu1 O13 2.548(5) .
Eu1 C19 3.203(7) .
Eu1 C16 3.243(7) .
Eu1 C14 3.246(7) .
O1 C1 1.269(8) .
O1 Eu3 2.442(5) 6_565
N1 C7 1.349(8) .
N1 C8 1.379(9) .
N1 H1 0.8800 .
C1 O2 1.260(8) .
C1 C2 1.494(8) .
N2 C7 1.334(9) .
N2 C13 1.391(9) .
N2 Eu3 2.595(5) 6_565
C2 N3 1.339(8) .
C2 C3 1.378(9) .
Eu3 O6 2.424(5) .
Eu3 O11 2.433(5) 6_576
Eu3 O1 2.442(5) 6_566
Eu3 O10 2.460(5) 2
Eu3 O12 2.464(5) 6_576
Eu3 O3 2.469(5) .
Eu3 O9 2.524(5) 2
Eu3 N3 2.575(5) 6_566
Eu3 N2 2.595(5) 6_566
Eu3 C15 3.144(7) .
Eu3 C14 3.200(7) .
Eu3 C19 3.248(7) 6_576
O3 C14 1.255(8) .
N3 C6 1.360(8) .
N3 Eu3 2.575(5) 6_565
C3 C4 1.367(9) .
C3 H3 0.9500 .
O4 C14 1.249(8) .
C4 C5 1.383(10) .
C4 H4 0.9500 .
O5 C15 1.258(8) .
C5 C6 1.381(9) .
C5 H5 0.9500 .
O6 C15 1.248(8) .
C6 C7 1.449(10) .
O7 C17 1.234(8) .
O8 C16 1.248(8) .
C8 C9 1.375(10) .
C8 C13 1.437(10) .
O9 C16 1.269(8) .
O9 Eu3 2.524(5) 2
C9 C10 1.375(11) .
C9 H9 0.9500 .
O10 C17 1.263(8) .
O10 Eu3 2.460(5) 2
C10 C11 1.368(11) .
C10 H10 0.9500 .
O11 C19 1.273(8) .
O11 Eu3 2.433(5) 6_575
C11 C12 1.393(10) .
C11 H11 0.9500 .
O12 C18 1.272(8) .
O12 Eu3 2.464(5) 6_575
C12 C13 1.397(10) .
C12 H12 0.9498 .
O13 C18 1.245(8) .
O14 C19 1.240(8) .
C14 C15 1.534(10) .
C16 C17 1.515(10) .
C18 C19 1.536(9) .
C18 Eu3 3.250(7) 6_575
C19 Eu3 3.248(7) 6_575
O4W O4W' 1.024(17) .
O5W O5W 1.34(4) 2
O5W O5W' 1.45(3) .
